data_7155654
loop_
_publ_author_name
'Piens, Nicola'
'Van Hecke, Kristof'
'Vogt, Dieter'
'D'hooghe, Matthias'

_publ_section_title
;
 Cobalt carbonyl-catalyzed carbonylation of functionalized aziridines to
 versatile \b-lactam building blocks
;
_journal_name_full 'Org. Biomol. Chem.'
_journal_paper_doi 10.1039/C7OB00832E
_journal_year 2017
_chemical_formula_moiety 'C21 H25 N O4'
_chemical_formula_sum 'C21 H25 N O4'
_chemical_formula_weight 355.42
_chemical_name_systematic
;
 ?
;
_space_group_crystal_system monoclinic
_space_group_IT_number 14
_space_group_name_Hall '-P 2ybc'
_space_group_name_H-M_alt 'P 1 21/c 1'
_symmetry_space_group_name_Hall '-P 2ybc'
_symmetry_space_group_name_H-M 'P 1 21/c 1'
_atom_sites_solution_hydrogens geom
_atom_sites_solution_primary direct
_audit_creation_date 2015-03-09
_audit_creation_method
;
Olex2 1.2
(compiled 2015.01.26 svn.r3151 for OlexSys, GUI svn.r4998)
;
_audit_update_record
;
2017-01-27 deposited with the CCDC.
2017-05-12 downloaded from the CCDC.
;
_cell_angle_alpha 90
_cell_angle_beta 99.473(3)
_cell_angle_gamma 90
_cell_formula_units_Z 4
_cell_length_a 14.6008(4)
_cell_length_b 8.3244(3)
_cell_length_c 15.3345(5)
_cell_measurement_reflns_used 9994
_cell_measurement_temperature 100.0(1)
_cell_measurement_theta_max 75.1510
_cell_measurement_theta_min 3.0540
_cell_volume 1838.38(10)
_computing_cell_refinement
;
CrysAlisPro, Agilent Technologies,
Version 1.171.37.35 (release 13-08-2014 CrysAlis171 .NET)
(compiled Aug 13 2014,18:06:01)
;
_computing_data_collection
;
CrysAlisPro, Agilent Technologies,
Version 1.171.37.35 (release 13-08-2014 CrysAlis171 .NET)
(compiled Aug 13 2014,18:06:01)
;
_computing_data_reduction
;
CrysAlisPro, Agilent Technologies,
Version 1.171.37.35 (release 13-08-2014 CrysAlis171 .NET)
(compiled Aug 13 2014,18:06:01)
;
_computing_molecular_graphics 'Olex2 (Dolomanov et al., 2009)'
_computing_publication_material 'Olex2 (Dolomanov et al., 2009)'
_computing_structure_refinement 'ShelXL (Sheldrick, 2008)'
_computing_structure_solution 'ShelXS (Sheldrick, 2008)'
_diffrn_ambient_environment N~2~
_diffrn_ambient_temperature 100.0(1)
_diffrn_detector 'CCD plate'
_diffrn_detector_area_resol_mean 10.4839
_diffrn_detector_type Atlas
_diffrn_measured_fraction_theta_full 0.999
_diffrn_measured_fraction_theta_max 0.971
_diffrn_measurement_details
;
#__ type_ start__ end____ width___ exp.time_
  1 omega -108.00  -13.00   1.0000    1.0000
omega____ theta____ kappa____ phi______ frames
    -      -41.6798  147.0000  -73.0000 95

#__ type_ start__ end____ width___ exp.time_
  2 omega -114.00  -59.00   1.0000    1.0000
omega____ theta____ kappa____ phi______ frames
    -      -41.6798 -147.0000 -123.0000 55

#__ type_ start__ end____ width___ exp.time_
  3 omega  -95.00   -1.00   1.0000    1.0000
omega____ theta____ kappa____ phi______ frames
    -      -41.6798  124.0000  121.0000 94

#__ type_ start__ end____ width___ exp.time_
  4 omega   35.00  112.00   1.0000    1.0000
omega____ theta____ kappa____ phi______ frames
    -       41.6798 -147.0000 -123.0000 77

#__ type_ start__ end____ width___ exp.time_
  5 omega   95.00  178.00   1.0000    1.0000
omega____ theta____ kappa____ phi______ frames
    -      109.1316  124.0000  121.0000 83

#__ type_ start__ end____ width___ exp.time_
  6 omega   36.00  133.00   1.0000    1.0000
omega____ theta____ kappa____ phi______ frames
    -      109.1316 -147.0000 -123.0000 97

#__ type_ start__ end____ width___ exp.time_
  7 omega   36.00  121.00   1.0000    1.0000
omega____ theta____ kappa____ phi______ frames
    -      109.1316 -124.0000   42.0000 85

#__ type_ start__ end____ width___ exp.time_
  8 omega   81.00  174.00   1.0000    1.0000
omega____ theta____ kappa____ phi______ frames
    -      109.1316  147.0000  -73.0000 93

#__ type_ start__ end____ width___ exp.time_
  9 omega  -50.00   33.00   1.0000    1.0000
omega____ theta____ kappa____ phi______ frames
    -      -41.6798   38.0000   60.0000 83

#__ type_ start__ end____ width___ exp.time_
 10 omega  -50.00   33.00   1.0000    1.0000
omega____ theta____ kappa____ phi______ frames
    -      -41.6798   38.0000  -60.0000 83

#__ type_ start__ end____ width___ exp.time_
 11 omega   26.00  109.00   1.0000    1.0000
omega____ theta____ kappa____ phi______ frames
    -      109.1316  -94.0000   60.0000 83

#__ type_ start__ end____ width___ exp.time_
 12 omega   81.00  178.00   1.0000    1.0000
omega____ theta____ kappa____ phi______ frames
    -      109.1316   30.0000  -60.0000 97

#__ type_ start__ end____ width___ exp.time_
 13 omega   36.00   98.00   1.0000    1.0000
omega____ theta____ kappa____ phi______ frames
    -      109.1316  -45.0000   60.0000 62

#__ type_ start__ end____ width___ exp.time_
 14 omega   33.00   91.00   1.0000    1.0000
omega____ theta____ kappa____ phi______ frames
    -      109.1316  -30.0000 -120.0000 58

#__ type_ start__ end____ width___ exp.time_
 15 omega   36.00   98.00   1.0000    1.0000
omega____ theta____ kappa____ phi______ frames
    -      109.1316  -45.0000 -180.0000 62

#__ type_ start__ end____ width___ exp.time_
 16 omega -115.00  -14.00   1.0000    1.0000
omega____ theta____ kappa____ phi______ frames
    -      -41.6798  -57.0000   30.0000 101

#__ type_ start__ end____ width___ exp.time_
 17 omega -115.00  -14.00   1.0000    1.0000
omega____ theta____ kappa____ phi______ frames
    -      -41.6798  -57.0000  150.0000 101

#__ type_ start__ end____ width___ exp.time_
 18 omega -118.00   -9.00   1.0000    1.0000
omega____ theta____ kappa____ phi______ frames
    -      -41.6798  -77.0000  -60.0000 109

#__ type_ start__ end____ width___ exp.time_
 19 omega    9.00  118.00   1.0000    1.0000
omega____ theta____ kappa____ phi______ frames
    -       41.6798   77.0000 -120.0000 109

#__ type_ start__ end____ width___ exp.time_
 20 omega   83.00  176.00   1.0000    1.0000
omega____ theta____ kappa____ phi______ frames
    -      109.1316   45.0000 -150.0000 93
;
_diffrn_measurement_device 'four-circle diffractometer'
_diffrn_measurement_device_type 'SuperNova, Dual, Cu at zero, Atlas'
_diffrn_measurement_method '\w scans'
_diffrn_orient_matrix_UB_11 0.1055495000
_diffrn_orient_matrix_UB_12 -0.0273568000
_diffrn_orient_matrix_UB_13 0.0232928000
_diffrn_orient_matrix_UB_21 -0.0150275000
_diffrn_orient_matrix_UB_22 -0.1824209000
_diffrn_orient_matrix_UB_23 -0.0114386000
_diffrn_orient_matrix_UB_31 0.0084255000
_diffrn_orient_matrix_UB_32 0.0152558000
_diffrn_orient_matrix_UB_33 -0.0985133000
_diffrn_radiation_monochromator mirror
_diffrn_radiation_probe x-ray
_diffrn_radiation_type CuK\a
_diffrn_radiation_wavelength 1.54184
_diffrn_reflns_av_R_equivalents 0.0337
_diffrn_reflns_av_unetI/netI 0.0239
_diffrn_reflns_Laue_measured_fraction_full 0.999
_diffrn_reflns_Laue_measured_fraction_max 0.971
_diffrn_reflns_limit_h_max 18
_diffrn_reflns_limit_h_min -18
_diffrn_reflns_limit_k_max 10
_diffrn_reflns_limit_k_min -10
_diffrn_reflns_limit_l_max 14
_diffrn_reflns_limit_l_min -19
_diffrn_reflns_number 17634
_diffrn_reflns_point_group_measured_fraction_full 0.999
_diffrn_reflns_point_group_measured_fraction_max 0.971
_diffrn_reflns_theta_full 67.684
_diffrn_reflns_theta_max 75.298
_diffrn_reflns_theta_min 3.069
_diffrn_source 'sealed X-ray tube'
_diffrn_source_type 'SuperNova (Cu) X-ray Source'
_exptl_absorpt_coefficient_mu 0.717
_exptl_absorpt_correction_T_max 0.988
_exptl_absorpt_correction_T_min 0.980
_exptl_absorpt_correction_type gaussian
_exptl_absorpt_process_details
;
CrysAlisPro, Agilent Technologies,
Version 1.171.37.35 (release 13-08-2014 CrysAlis171 .NET)
(compiled Aug 13 2014,18:06:01)
Numerical absorption correction based on gaussian integration over
            a multifaceted crystal model
Empirical absorption correction using spherical harmonics,
 implemented in SCALE3 ABSPACK scaling algorithm.
;
_exptl_crystal_colour 'clear colourless'
_exptl_crystal_colour_lustre clear
_exptl_crystal_colour_primary colourless
_exptl_crystal_density_diffrn 1.284
_exptl_crystal_description block
_exptl_crystal_F_000 760
_exptl_crystal_size_max 0.294
_exptl_crystal_size_mid 0.24
_exptl_crystal_size_min 0.1647
_refine_diff_density_max 0.207
_refine_diff_density_min -0.235
_refine_diff_density_rms 0.048
_refine_ls_extinction_method none
_refine_ls_goodness_of_fit_ref 1.045
_refine_ls_hydrogen_treatment constr
_refine_ls_matrix_type full
_refine_ls_number_parameters 239
_refine_ls_number_reflns 3696
_refine_ls_number_restraints 0
_refine_ls_restrained_S_all 1.045
_refine_ls_R_factor_all 0.0440
_refine_ls_R_factor_gt 0.0393
_refine_ls_shift/su_max 0.000
_refine_ls_shift/su_mean 0.000
_refine_ls_structure_factor_coef Fsqd
_refine_ls_weighting_details 'w=1/[\s^2^(Fo^2^)+(0.0570P)^2^+0.5395P] where P=(Fo^2^+2Fc^2^)/3'
_refine_ls_weighting_scheme calc
_refine_ls_wR_factor_gt 0.1008
_refine_ls_wR_factor_ref 0.1053
_reflns_Friedel_coverage 0.000
_reflns_number_gt 3279
_reflns_number_total 3696
_reflns_threshold_expression 'I > 2\s(I)'
_cod_data_source_file c7ob00832e2.cif
_cod_data_source_block mdh013
_cod_database_code 7155654
_shelxl_version_number 2013-4
_chemical_oxdiff_formula 'C21 H25 N O4'
_shelx_space_group_comment
;
The symmetry employed for this shelxl refinement is uniquely defined
by the following loop, which should always be used as a source of
symmetry information in preference to the above space-group names.
They are only intended as comments.
;
_reflns_odcompleteness_completeness 99.91
_reflns_odcompleteness_iscentric 1
_reflns_odcompleteness_theta 66.97
_olex2_refinement_description
;
1. Fixed Uiso
 At 1.2 times of:
  All C(H) groups, All C(H,H) groups
 At 1.5 times of:
  All C(H,H,H) groups, All O(H) groups
2.a Ternary CH refined with riding coordinates:
 C4(H4), C2(H2)
2.b Secondary CH2 refined with riding coordinates:
 C7(H7A,H7B), C15(H15A,H15B)
2.c Aromatic/amide H refined with riding coordinates:
 C9(H9), C13(H13), C10(H10), C20(H20), C12(H12), C19(H19), C21(H21), C18(H18),
 C17(H17)
2.d Idealised Me refined as rotating group:
 C5(H5A,H5B,H5C), C14(H14A,H14B,H14C), C6(H6A,H6B,H6C)
2.e Idealised tetrahedral OH refined as rotating group:
 O1(H1)
;
_olex2_exptl_crystal_mounting_method 'mounted on a nylon loop'
_olex2_submission_special_instructions 'No special instructions were received'

loop_
_space_group_symop_operation_xyz
'x, y, z'
'-x, y+1/2, -z+1/2'
'-x, -y, -z'
'x, -y-1/2, z-1/2'

loop_
_atom_site_label
_atom_site_type_symbol
_atom_site_fract_x
_atom_site_fract_y
_atom_site_fract_z
_atom_site_U_iso_or_equiv
_atom_site_adp_type
_atom_site_occupancy
_atom_site_site_symmetry_order
_atom_site_calc_flag
_atom_site_refinement_flags_posn
O2 O 0.12235(6) 0.09598(11) 0.80425(5) 0.0227(2) Uani 1 1 d .
O1 O 0.01319(6) 0.36736(10) 0.67753(6) 0.0221(2) Uani 1 1 d .
H1 H -0.0271 0.4379 0.6813 0.033 Uiso 1 1 calc GR
O4 O 0.33399(6) 0.11665(10) 0.66478(5) 0.0210(2) Uani 1 1 d .
O3 O 0.37239(6) -0.48336(11) 0.49720(6) 0.0267(2) Uani 1 1 d .
N1 N 0.14115(7) 0.06703(12) 0.65583(6) 0.0189(2) Uani 1 1 d .
C9 C 0.16159(9) -0.24049(15) 0.50007(8) 0.0216(3) Uani 1 1 d .
H9 H 0.1072 -0.2059 0.4619 0.026 Uiso 1 1 calc R
C11 C 0.30458(9) -0.38782(14) 0.52227(8) 0.0212(3) Uani 1 1 d .
C8 C 0.17631(8) -0.19150(14) 0.58771(8) 0.0200(3) Uani 1 1 d .
C13 C 0.25676(9) -0.24260(15) 0.64242(8) 0.0221(3) Uani 1 1 d .
H13 H 0.2679 -0.2102 0.7026 0.026 Uiso 1 1 calc R
C10 C 0.22481(9) -0.33940(15) 0.46667(8) 0.0228(3) Uani 1 1 d .
H10 H 0.2133 -0.3731 0.4067 0.027 Uiso 1 1 calc R
C20 C 0.56044(9) -0.07649(17) 0.69853(8) 0.0249(3) Uani 1 1 d .
H20 H 0.5922 -0.1570 0.7357 0.030 Uiso 1 1 calc R
C1 C 0.14219(8) 0.14201(14) 0.73380(8) 0.0180(2) Uani 1 1 d .
C4 C 0.10368(8) 0.43692(14) 0.69813(8) 0.0189(3) Uani 1 1 d .
H4 H 0.1123 0.5163 0.6512 0.023 Uiso 1 1 calc R
C7 C 0.10562(8) -0.08876(15) 0.62345(9) 0.0225(3) Uani 1 1 d .
H7A H 0.0516 -0.0722 0.5761 0.027 Uiso 1 1 calc R
H7B H 0.0836 -0.1472 0.6723 0.027 Uiso 1 1 calc R
C12 C 0.32069(9) -0.33970(15) 0.61061(8) 0.0226(3) Uani 1 1 d .
H12 H 0.3753 -0.3735 0.6487 0.027 Uiso 1 1 calc R
C19 C 0.60468(9) -0.00050(16) 0.63645(9) 0.0259(3) Uani 1 1 d .
H19 H 0.6663 -0.0293 0.6305 0.031 Uiso 1 1 calc R
C2 C 0.17405(8) 0.30088(14) 0.69876(8) 0.0178(2) Uani 1 1 d .
H2 H 0.2375 0.3326 0.7289 0.021 Uiso 1 1 calc R
C5 C 0.11671(9) 0.52137(16) 0.78728(8) 0.0247(3) Uani 1 1 d .
H5A H 0.0680 0.6024 0.7872 0.037 Uiso 1 1 calc GR
H5B H 0.1777 0.5736 0.7981 0.037 Uiso 1 1 calc GR
H5C H 0.1128 0.4425 0.8340 0.037 Uiso 1 1 calc GR
C3 C 0.17684(8) 0.20619(14) 0.61098(8) 0.0183(3) Uani 1 1 d .
C16 C 0.42356(8) 0.08269(15) 0.65237(8) 0.0198(3) Uani 1 1 d .
C21 C 0.47018(9) -0.03576(16) 0.70667(8) 0.0232(3) Uani 1 1 d .
H21 H 0.4402 -0.0884 0.7492 0.028 Uiso 1 1 calc R
C18 C 0.55815(9) 0.11746(17) 0.58340(10) 0.0299(3) Uani 1 1 d .
H18 H 0.5883 0.1700 0.5410 0.036 Uiso 1 1 calc R
C14 C 0.35881(11) -0.53643(19) 0.40740(9) 0.0360(3) Uani 1 1 d .
H14A H 0.3523 -0.4430 0.3680 0.054 Uiso 1 1 calc GR
H14B H 0.3025 -0.6022 0.3954 0.054 Uiso 1 1 calc GR
H14C H 0.4124 -0.6005 0.3973 0.054 Uiso 1 1 calc GR
C15 C 0.27419(8) 0.18126(15) 0.58973(8) 0.0202(3) Uani 1 1 d .
H15A H 0.2715 0.1067 0.5391 0.024 Uiso 1 1 calc R
H15B H 0.2993 0.2851 0.5729 0.024 Uiso 1 1 calc R
C6 C 0.11409(9) 0.26162(17) 0.52744(8) 0.0240(3) Uani 1 1 d .
H6A H 0.1111 0.1780 0.4821 0.036 Uiso 1 1 calc GR
H6B H 0.1391 0.3606 0.5059 0.036 Uiso 1 1 calc GR
H6C H 0.0516 0.2821 0.5405 0.036 Uiso 1 1 calc GR
C17 C 0.46772(9) 0.16044(16) 0.59120(9) 0.0269(3) Uani 1 1 d .
H17 H 0.4366 0.2426 0.5548 0.032 Uiso 1 1 calc R

loop_
_atom_site_aniso_label
_atom_site_aniso_U_11
_atom_site_aniso_U_22
_atom_site_aniso_U_33
_atom_site_aniso_U_23
_atom_site_aniso_U_13
_atom_site_aniso_U_12
O2 0.0256(5) 0.0226(4) 0.0203(4) 0.0040(4) 0.0054(3) -0.0023(3)
O1 0.0165(4) 0.0188(4) 0.0310(5) -0.0033(4) 0.0040(3) 0.0005(3)
O4 0.0175(4) 0.0234(4) 0.0231(4) 0.0010(4) 0.0065(3) 0.0018(3)
O3 0.0302(5) 0.0235(5) 0.0286(5) -0.0004(4) 0.0111(4) 0.0063(4)
N1 0.0206(5) 0.0153(5) 0.0220(5) -0.0013(4) 0.0072(4) -0.0026(4)
C9 0.0218(6) 0.0194(6) 0.0235(6) 0.0011(5) 0.0035(5) -0.0019(5)
C11 0.0248(6) 0.0146(6) 0.0260(6) 0.0016(5) 0.0095(5) -0.0005(5)
C8 0.0216(6) 0.0146(6) 0.0250(6) -0.0017(5) 0.0075(5) -0.0043(5)
C13 0.0272(6) 0.0190(6) 0.0201(6) -0.0020(5) 0.0044(5) -0.0034(5)
C10 0.0267(6) 0.0214(6) 0.0209(6) -0.0018(5) 0.0060(5) -0.0021(5)
C20 0.0217(6) 0.0275(7) 0.0247(6) 0.0013(5) 0.0013(5) 0.0033(5)
C1 0.0149(5) 0.0177(6) 0.0213(6) 0.0001(5) 0.0028(4) 0.0011(4)
C4 0.0176(6) 0.0156(5) 0.0239(6) 0.0004(5) 0.0044(4) -0.0006(4)
C7 0.0212(6) 0.0182(6) 0.0293(6) -0.0062(5) 0.0076(5) -0.0044(5)
C12 0.0253(6) 0.0195(6) 0.0226(6) 0.0023(5) 0.0023(5) -0.0005(5)
C19 0.0177(6) 0.0296(7) 0.0306(7) -0.0013(6) 0.0049(5) 0.0010(5)
C2 0.0170(6) 0.0166(6) 0.0199(6) -0.0006(5) 0.0036(4) -0.0015(4)
C5 0.0241(6) 0.0220(6) 0.0283(7) -0.0045(5) 0.0051(5) 0.0007(5)
C3 0.0178(6) 0.0172(6) 0.0205(6) -0.0003(5) 0.0050(4) -0.0023(4)
C16 0.0171(6) 0.0190(6) 0.0240(6) -0.0048(5) 0.0051(4) -0.0020(5)
C21 0.0229(6) 0.0257(6) 0.0214(6) 0.0005(5) 0.0049(5) -0.0009(5)
C18 0.0244(7) 0.0294(7) 0.0386(8) 0.0065(6) 0.0131(6) -0.0021(5)
C14 0.0462(9) 0.0357(8) 0.0298(7) -0.0039(6) 0.0172(6) 0.0107(7)
C15 0.0198(6) 0.0210(6) 0.0207(6) 0.0001(5) 0.0056(4) -0.0003(5)
C6 0.0219(6) 0.0288(7) 0.0216(6) -0.0001(5) 0.0042(5) -0.0016(5)
C17 0.0224(6) 0.0236(6) 0.0361(7) 0.0078(6) 0.0089(5) 0.0016(5)

loop_
_atom_type_symbol
_atom_type_description
_atom_type_scat_dispersion_real
_atom_type_scat_dispersion_imag
_atom_type_scat_source
C C 0.0181 0.0091 'International Tables Vol C Tables 4.2.6.8 and 6.1.1.4'
H H 0.0000 0.0000 'International Tables Vol C Tables 4.2.6.8 and 6.1.1.4'
N N 0.0311 0.0180 'International Tables Vol C Tables 4.2.6.8 and 6.1.1.4'
O O 0.0492 0.0322 'International Tables Vol C Tables 4.2.6.8 and 6.1.1.4'

loop_
_exptl_crystal_face_index_h
_exptl_crystal_face_index_k
_exptl_crystal_face_index_l
_exptl_crystal_face_perp_dist
_exptl_oxdiff_crystal_face_indexfrac_h
_exptl_oxdiff_crystal_face_indexfrac_k
_exptl_oxdiff_crystal_face_indexfrac_l
_exptl_oxdiff_crystal_face_x
_exptl_oxdiff_crystal_face_y
_exptl_oxdiff_crystal_face_z
5 4 -6 0.0731 5.0137 3.9896 -5.9931 0.2804 -0.7346 0.6935
-5 -4 -4 0.0970 -5.0074 -4.0031 -3.9971 -0.5121 0.8512 0.2905
-3 -1 10 0.1035 -3.0103 -0.9851 9.9903 -0.0581 0.1107 -1.0246
-1 1 10 0.1022 -1.0057 1.0140 9.9909 0.0988 -0.2842 -0.9772
1 3 8 0.1331 1.0000 3.0104 7.9935 0.2094 -0.6556 -0.7331
-9 1 0 0.0561 -9.0066 1.0044 0.0023 -0.9781 -0.0479 -0.0608
9 -1 -2 0.0955 9.0079 -1.0071 -2.0003 0.9317 0.0712 0.2576
0 1 -10 0.1308 0.0076 0.9865 -9.9897 -0.2589 -0.0658 0.9992
9 1 -1 0.0847 9.0100 0.9943 -1.0003 0.9005 -0.3053 0.1896
5 0 8 0.0997 4.9995 0.0084 7.9912 0.7136 -0.1681 -0.7450
0 -3 8 0.1173 -0.0091 -2.9893 7.9907 0.2669 0.4540 -0.8329
4 -4 -7 0.1387 4.0024 -4.0115 -6.9960 0.3692 0.7517 0.6617
4 -5 -2 0.1340 3.9980 -5.0048 -2.0014 0.5123 0.8758 0.1545

loop_
_geom_angle_atom_site_label_1
_geom_angle_atom_site_label_2
_geom_angle_atom_site_label_3
_geom_angle
C4 O1 H1 109.5
C16 O4 C15 115.63(9)
C11 O3 C14 117.18(10)
C1 N1 C7 131.92(10)
C1 N1 C3 95.51(9)
C7 N1 C3 132.12(10)
C8 C9 H9 119.2
C8 C9 C10 121.51(12)
C10 C9 H9 119.2
O3 C11 C10 124.61(11)
O3 C11 C12 115.09(11)
C10 C11 C12 120.30(11)
C9 C8 C13 118.34(11)
C9 C8 C7 120.78(11)
C13 C8 C7 120.87(11)
C8 C13 H13 119.4
C12 C13 C8 121.15(11)
C12 C13 H13 119.4
C9 C10 H10 120.5
C11 C10 C9 119.05(11)
C11 C10 H10 120.5
C19 C20 H20 119.8
C21 C20 H20 119.8
C21 C20 C19 120.46(12)
O2 C1 N1 131.93(11)
O2 C1 C2 135.27(11)
N1 C1 C2 92.78(9)
O1 C4 H4 109.3
O1 C4 C2 107.29(9)
O1 C4 C5 111.12(10)
C2 C4 H4 109.3
C5 C4 H4 109.3
C5 C4 C2 110.63(10)
N1 C7 C8 113.72(10)
N1 C7 H7A 108.8
N1 C7 H7B 108.8
C8 C7 H7A 108.8
C8 C7 H7B 108.8
H7A C7 H7B 107.7
C11 C12 H12 120.2
C13 C12 C11 119.65(11)
C13 C12 H12 120.2
C20 C19 H19 120.4
C18 C19 C20 119.28(12)
C18 C19 H19 120.4
C1 C2 H2 112.2
C1 C2 C3 85.36(8)
C4 C2 C1 113.59(9)
C4 C2 H2 112.2
C4 C2 C3 118.70(10)
C3 C2 H2 112.2
C4 C5 H5A 109.5
C4 C5 H5B 109.5
C4 C5 H5C 109.5
H5A C5 H5B 109.5
H5A C5 H5C 109.5
H5B C5 H5C 109.5
N1 C3 C2 86.20(8)
N1 C3 C15 113.80(10)
N1 C3 C6 114.76(10)
C15 C3 C2 114.17(9)
C6 C3 C2 118.34(10)
C6 C3 C15 108.39(10)
O4 C16 C21 116.29(11)
O4 C16 C17 123.72(11)
C17 C16 C21 119.98(11)
C20 C21 C16 119.83(12)
C20 C21 H21 120.1
C16 C21 H21 120.1
C19 C18 H18 119.5
C19 C18 C17 120.93(12)
C17 C18 H18 119.5
O3 C14 H14A 109.5
O3 C14 H14B 109.5
O3 C14 H14C 109.5
H14A C14 H14B 109.5
H14A C14 H14C 109.5
H14B C14 H14C 109.5
O4 C15 C3 110.28(9)
O4 C15 H15A 109.6
O4 C15 H15B 109.6
C3 C15 H15A 109.6
C3 C15 H15B 109.6
H15A C15 H15B 108.1
C3 C6 H6A 109.5
C3 C6 H6B 109.5
C3 C6 H6C 109.5
H6A C6 H6B 109.5
H6A C6 H6C 109.5
H6B C6 H6C 109.5
C16 C17 C18 119.51(12)
C16 C17 H17 120.2
C18 C17 H17 120.2

loop_
_geom_bond_atom_site_label_1
_geom_bond_atom_site_label_2
_geom_bond_distance
O2 C1 1.2252(14)
O1 H1 0.8400
O1 C4 1.4294(14)
O4 C16 1.3814(14)
O4 C15 1.4301(14)
O3 C11 1.3733(15)
O3 C14 1.4287(17)
N1 C1 1.3466(15)
N1 C7 1.4535(15)
N1 C3 1.4848(15)
C9 H9 0.9500
C9 C8 1.3869(17)
C9 C10 1.3957(17)
C11 C10 1.3853(18)
C11 C12 1.3949(17)
C8 C13 1.3929(17)
C8 C7 1.5111(17)
C13 H13 0.9500
C13 C12 1.3829(18)
C10 H10 0.9500
C20 H20 0.9500
C20 C19 1.3878(19)
C20 C21 1.3861(18)
C1 C2 1.5285(16)
C4 H4 1.0000
C4 C2 1.5281(16)
C4 C5 1.5210(17)
C7 H7A 0.9900
C7 H7B 0.9900
C12 H12 0.9500
C19 H19 0.9500
C19 C18 1.3804(19)
C2 H2 1.0000
C2 C3 1.5662(16)
C5 H5A 0.9800
C5 H5B 0.9800
C5 H5C 0.9800
C3 C15 1.5239(16)
C3 C6 1.5188(17)
C16 C21 1.3937(18)
C16 C17 1.3833(18)
C21 H21 0.9500
C18 H18 0.9500
C18 C17 1.3921(18)
C14 H14A 0.9800
C14 H14B 0.9800
C14 H14C 0.9800
C15 H15A 0.9900
C15 H15B 0.9900
C6 H6A 0.9800
C6 H6B 0.9800
C6 H6C 0.9800
C17 H17 0.9500

loop_
_geom_torsion_atom_site_label_1
_geom_torsion_atom_site_label_2
_geom_torsion_atom_site_label_3
_geom_torsion_atom_site_label_4
_geom_torsion
O2 C1 C2 C4 -61.94(18)
O2 C1 C2 C3 178.70(14)
O1 C4 C2 C1 -35.15(13)
O1 C4 C2 C3 62.81(13)
O4 C16 C21 C20 -179.80(11)
O4 C16 C17 C18 -179.85(12)
O3 C11 C10 C9 -179.26(11)
O3 C11 C12 C13 179.71(11)
N1 C1 C2 C4 116.55(10)
N1 C1 C2 C3 -2.80(9)
N1 C3 C15 O4 -46.41(13)
C9 C8 C13 C12 0.02(18)
C9 C8 C7 N1 -118.65(12)
C8 C9 C10 C11 -0.84(19)
C8 C13 C12 C11 -0.08(19)
C13 C8 C7 N1 62.91(15)
C10 C9 C8 C13 0.45(18)
C10 C9 C8 C7 -178.03(11)
C10 C11 C12 C13 -0.31(19)
C20 C19 C18 C17 -0.2(2)
C1 N1 C7 C8 -126.70(13)
C1 N1 C3 C2 -2.89(9)
C1 N1 C3 C15 111.89(10)
C1 N1 C3 C6 -122.45(11)
C1 C2 C3 N1 2.54(8)
C1 C2 C3 C15 -111.88(10)
C1 C2 C3 C6 118.71(11)
C4 C2 C3 N1 -111.87(10)
C4 C2 C3 C15 133.70(11)
C4 C2 C3 C6 4.29(15)
C7 N1 C1 O2 8.7(2)
C7 N1 C1 C2 -169.87(12)
C7 N1 C3 C2 169.91(12)
C7 N1 C3 C15 -75.31(15)
C7 N1 C3 C6 50.36(16)
C7 C8 C13 C12 178.49(11)
C12 C11 C10 C9 0.76(18)
C19 C20 C21 C16 -0.2(2)
C19 C18 C17 C16 -0.7(2)
C2 C3 C15 O4 50.40(13)
C5 C4 C2 C1 86.20(12)
C5 C4 C2 C3 -175.84(10)
C3 N1 C1 O2 -178.46(13)
C3 N1 C1 C2 2.96(9)
C3 N1 C7 C8 62.95(16)
C16 O4 C15 C3 177.51(10)
C21 C20 C19 C18 0.7(2)
C21 C16 C17 C18 1.1(2)
C14 O3 C11 C10 -0.28(18)
C14 O3 C11 C12 179.70(12)
C15 O4 C16 C21 -154.36(11)
C15 O4 C16 C17 26.56(16)
C6 C3 C15 O4 -175.38(10)
C17 C16 C21 C20 -0.69(19)
